data_4076663
loop_
_publ_author_name
'Esteruelas, Miguel A.'
'Garc\'ia-Yebra, Cristina'
'Oliv\'an, Montserrat'
'O\~nate, Enrique'
'Tajada, Mar\'ia A.'

_publ_section_title
;
 Dihydride versus Elongated Dihydrogen in
 [H2Os(\k2-O2CCH3)L(PiPr3)2]+Complexes:&#x00A0; Influence of the L Ligand
;
_journal_issue 6
_journal_name_full Organometallics
_journal_page_first 1311
_journal_paper_doi 10.1021/om010891z
_journal_volume 21
_journal_year 2002
_chemical_formula_sum 'C23 H56 B F4 O5 Os P3'
_chemical_formula_weight 782.60
_chemical_name_systematic
; 
 ? 
;
_space_group_IT_number 14
_symmetry_cell_setting monoclinic
_symmetry_space_group_name_Hall '-P 2yn'
_symmetry_space_group_name_H-M 'P 1 21/n 1'
_atom_sites_solution_hydrogens geom
_atom_sites_solution_primary heavy
_atom_sites_solution_secondary difmap
_audit_creation_method SHELXL-97
_cell_angle_alpha 90.00
_cell_angle_beta 102.541(2)
_cell_angle_gamma 90.00
_cell_formula_units_Z 4
_cell_length_a 11.3503(13)
_cell_length_b 21.666(3)
_cell_length_c 13.7786(16)
_cell_measurement_reflns_used 4037
_cell_measurement_temperature 173(2)
_cell_measurement_theta_max 22
_cell_measurement_theta_min 2
_cell_volume 3307.5(7)
_computing_cell_refinement 'Bruker SMART'
_computing_data_collection 'Bruker SMART'
_computing_data_reduction 'Bruker SHELXTL'
_computing_molecular_graphics 'Bruker SHELXTL'
_computing_publication_material 'Bruker SHELXTL'
_computing_structure_refinement 'SHELXL-97 (Sheldrick, 1997)'
_computing_structure_solution 'SHELXS-97 (Sheldrick, 1990)'
_diffrn_ambient_temperature 173(2)
_diffrn_detector_type 'Bruker SMART APEX'
_diffrn_measured_fraction_theta_full 0.923
_diffrn_measured_fraction_theta_max 0.923
_diffrn_measurement_device_type
;
'three-circle diffractometer with CCD area detector'
;
_diffrn_measurement_method 'omega scans'
_diffrn_radiation_monochromator graphite
_diffrn_radiation_source 'normal-focus sealed tube'
_diffrn_radiation_type MoK\a
_diffrn_radiation_wavelength 0.71073
_diffrn_reflns_av_R_equivalents 0.0824
_diffrn_reflns_av_sigmaI/netI 0.1128
_diffrn_reflns_limit_h_max 15
_diffrn_reflns_limit_h_min -14
_diffrn_reflns_limit_k_max 27
_diffrn_reflns_limit_k_min -27
_diffrn_reflns_limit_l_max 18
_diffrn_reflns_limit_l_min -18
_diffrn_reflns_number 30560
_diffrn_reflns_theta_full 28.78
_diffrn_reflns_theta_max 28.78
_diffrn_reflns_theta_min 1.78
_exptl_absorpt_coefficient_mu 4.052
_exptl_absorpt_correction_T_max 0.790
_exptl_absorpt_correction_T_min 0.524
_exptl_absorpt_correction_type multi-scan
_exptl_crystal_colour orange
_exptl_crystal_density_diffrn 1.572
_exptl_crystal_density_method 'not measured'
_exptl_crystal_description 'irregular block'
_exptl_crystal_F_000 1584
_exptl_crystal_size_max 0.16
_exptl_crystal_size_mid 0.08
_exptl_crystal_size_min 0.08
_refine_diff_density_max 0.995
_refine_diff_density_min -1.126
_refine_diff_density_rms 0.122
_refine_ls_extinction_method none
_refine_ls_goodness_of_fit_ref 0.835
_refine_ls_hydrogen_treatment mixed
_refine_ls_matrix_type full
_refine_ls_number_parameters 356
_refine_ls_number_reflns 7959
_refine_ls_number_restraints 20
_refine_ls_restrained_S_all 0.838
_refine_ls_R_factor_all 0.0885
_refine_ls_R_factor_gt 0.0445
_refine_ls_shift/su_max 0.275
_refine_ls_shift/su_mean 0.014
_refine_ls_structure_factor_coef Fsqd
_refine_ls_weighting_details 'calc w=1/[\s^2^(Fo^2^)+(0.0280P)^2^+0.0000P] where P=(Fo^2^+2Fc^2^)/3'
_refine_ls_weighting_scheme calc
_refine_ls_wR_factor_gt 0.0785
_refine_ls_wR_factor_ref 0.0860
_reflns_number_gt 4786
_reflns_number_total 7959
_reflns_threshold_expression >2sigma(I)
_cod_data_source_file om010891z.cif
_cod_data_source_block mae35as
_cod_original_sg_symbol_H-M P21/n
_cod_database_code 4076663

loop_
_symmetry_equiv_pos_as_xyz
'x, y, z'
'-x+1/2, y+1/2, -z+1/2'
'-x, -y, -z'
'x-1/2, -y-1/2, z-1/2'

loop_
_atom_site_label
_atom_site_type_symbol
_atom_site_fract_x
_atom_site_fract_y
_atom_site_fract_z
_atom_site_U_iso_or_equiv
_atom_site_adp_type
_atom_site_occupancy
_atom_site_symmetry_multiplicity
_atom_site_calc_flag
_atom_site_refinement_flags
H01 H 0.180(4) 0.930(2) 0.143(3) 0.018(12) Uiso 1 1 d .
H02 H 0.173(6) 0.896(3) 0.222(6) 0.11(3) Uiso 1 1 d .
Os Os 0.27847(2) 0.939741(12) 0.231758(18) 0.03496(8) Uani 1 1 d .
P1 P 0.22495(19) 0.87022(10) 0.33320(15) 0.0568(5) Uani 1 1 d .
P2 P 0.39707(14) 0.87206(8) 0.15120(12) 0.0352(4) Uani 1 1 d .
P3 P 0.15766(15) 1.02289(9) 0.27377(13) 0.0457(5) Uani 1 1 d .
F1A F 0.6851(7) 0.7031(4) 0.2048(8) 0.113(4) Uiso 0.557(13) 1 d PD
F2A F 0.8090(8) 0.7596(4) 0.3232(5) 0.083(4) Uiso 0.557(13) 1 d PD
F3A F 0.8013(9) 0.7749(4) 0.1615(6) 0.094(4) Uiso 0.557(13) 1 d PD
F4A F 0.8832(10) 0.6881(6) 0.2382(11) 0.185(10) Uiso 0.557(13) 1 d PD
F1B F 0.7283(10) 0.7459(6) 0.1495(6) 0.091(5) Uiso 0.443(13) 1 d PD
F2B F 0.8893(7) 0.6932(4) 0.2297(8) 0.056(4) Uiso 0.443(13) 1 d PD
F3B F 0.7119(11) 0.6908(5) 0.2796(11) 0.148(7) Uiso 0.443(13) 1 d PD
F4B F 0.8286(11) 0.7753(5) 0.3020(9) 0.105(6) Uiso 0.443(13) 1 d PD
O1 O 0.4378(3) 0.97277(19) 0.3342(3) 0.0419(11) Uani 1 1 d .
O2 O 0.3878(4) 1.01206(18) 0.1878(3) 0.0428(11) Uani 1 1 d .
O3 O 0.3282(5) 0.8684(2) 0.4339(4) 0.0732(15) Uani 1 1 d .
O4 O 0.2155(5) 0.8001(2) 0.3085(4) 0.0716(16) Uani 1 1 d .
O5 O 0.1037(4) 0.8848(2) 0.3658(4) 0.0640(14) Uani 1 1 d .
B B 0.7931(6) 0.7279(4) 0.2377(6) 0.113(5) Uani 1 1 d D
C1 C 0.4593(6) 1.0111(3) 0.2714(5) 0.0424(17) Uani 1 1 d .
C2 C 0.5654(6) 1.0530(3) 0.2962(5) 0.063(2) Uani 1 1 d .
H2A H 0.6298 1.0374 0.2655 0.094 Uiso 1 1 calc R
H2B H 0.5944 1.0547 0.3685 0.094 Uiso 1 1 calc R
H2C H 0.5418 1.0945 0.2708 0.094 Uiso 1 1 calc R
C3 C 0.3563(9) 0.8179(4) 0.5015(6) 0.112(4) Uani 1 1 d .
H3A H 0.3155 0.7806 0.4709 0.168 Uiso 1 1 calc R
H3B H 0.3291 0.8273 0.5626 0.168 Uiso 1 1 calc R
H3C H 0.4438 0.8111 0.5173 0.168 Uiso 1 1 calc R
C4 C 0.1059(7) 0.7726(4) 0.2527(7) 0.106(4) Uani 1 1 d .
H4A H 0.0596 0.8036 0.2084 0.158 Uiso 1 1 calc R
H4B H 0.0576 0.7575 0.2987 0.158 Uiso 1 1 calc R
H4C H 0.1260 0.7381 0.2132 0.158 Uiso 1 1 calc R
C5 C 0.0581(8) 0.8523(4) 0.4419(6) 0.108(4) Uani 1 1 d .
H5A H -0.0253 0.8393 0.4151 0.162 Uiso 1 1 calc R
H5B H 0.0607 0.8796 0.4989 0.162 Uiso 1 1 calc R
H5C H 0.1082 0.8158 0.4632 0.162 Uiso 1 1 calc R
C6 C 0.5444(5) 0.8452(3) 0.2233(5) 0.0434(16) Uani 1 1 d .
H6 H 0.5751 0.8139 0.1815 0.052 Uiso 1 1 calc R
C7 C 0.6408(5) 0.8956(3) 0.2484(5) 0.059(2) Uani 1 1 d .
H7A H 0.6184 0.9247 0.2958 0.089 Uiso 1 1 calc R
H7B H 0.6468 0.9177 0.1876 0.089 Uiso 1 1 calc R
H7C H 0.7188 0.8768 0.2779 0.089 Uiso 1 1 calc R
C8 C 0.5301(6) 0.8125(3) 0.3175(5) 0.057(2) Uani 1 1 d .
H8A H 0.6079 0.7950 0.3512 0.085 Uiso 1 1 calc R
H8B H 0.4705 0.7793 0.3005 0.085 Uiso 1 1 calc R
H8C H 0.5028 0.8421 0.3618 0.085 Uiso 1 1 calc R
C9 C 0.3213(5) 0.7996(3) 0.1038(5) 0.0422(16) Uani 1 1 d .
H9 H 0.2958 0.7807 0.1622 0.051 Uiso 1 1 calc R
C10 C 0.2045(6) 0.8089(3) 0.0264(5) 0.064(2) Uani 1 1 d .
H10A H 0.2234 0.8201 -0.0374 0.096 Uiso 1 1 calc R
H10B H 0.1573 0.8420 0.0481 0.096 Uiso 1 1 calc R
H10C H 0.1575 0.7706 0.0187 0.096 Uiso 1 1 calc R
C11 C 0.3949(6) 0.7498(3) 0.0669(5) 0.057(2) Uani 1 1 d .
H11A H 0.3470 0.7119 0.0537 0.086 Uiso 1 1 calc R
H11B H 0.4683 0.7416 0.1176 0.086 Uiso 1 1 calc R
H11C H 0.4170 0.7637 0.0055 0.086 Uiso 1 1 calc R
C12 C 0.4409(5) 0.9135(3) 0.0465(4) 0.0425(16) Uani 1 1 d .
H12 H 0.4914 0.9490 0.0778 0.051 Uiso 1 1 calc R
C13 C 0.5207(6) 0.8776(3) -0.0094(5) 0.067(2) Uani 1 1 d .
H13A H 0.4706 0.8499 -0.0576 0.100 Uiso 1 1 calc R
H13B H 0.5796 0.8533 0.0379 0.100 Uiso 1 1 calc R
H13C H 0.5633 0.9066 -0.0444 0.100 Uiso 1 1 calc R
C14 C 0.3347(6) 0.9427(3) -0.0267(5) 0.063(2) Uani 1 1 d .
H14A H 0.3653 0.9681 -0.0747 0.094 Uiso 1 1 calc R
H14B H 0.2883 0.9686 0.0098 0.094 Uiso 1 1 calc R
H14C H 0.2826 0.9101 -0.0620 0.094 Uiso 1 1 calc R
C15 C 0.2002(6) 1.0591(3) 0.3981(5) 0.0545(18) Uani 1 1 d .
H15 H 0.1394 1.0923 0.3995 0.065 Uiso 1 1 calc R
C16 C 0.3233(6) 1.0905(3) 0.4203(5) 0.070(2) Uani 1 1 d .
H16A H 0.3286 1.1186 0.4768 0.106 Uiso 1 1 calc R
H16B H 0.3336 1.1138 0.3618 0.106 Uiso 1 1 calc R
H16C H 0.3868 1.0592 0.4367 0.106 Uiso 1 1 calc R
C17 C 0.1916(7) 1.0147(4) 0.4823(5) 0.081(3) Uani 1 1 d .
H17A H 0.2499 0.9811 0.4841 0.122 Uiso 1 1 calc R
H17B H 0.1099 0.9976 0.4711 0.122 Uiso 1 1 calc R
H17C H 0.2096 1.0370 0.5457 0.122 Uiso 1 1 calc R
C18 C -0.0048(6) 1.0053(4) 0.2656(6) 0.066(2) Uani 1 1 d .
H18 H -0.0044 0.9763 0.3221 0.080 Uiso 1 1 calc R
C19 C -0.0829(6) 1.0564(4) 0.2836(6) 0.101(3) Uani 1 1 d .
H19A H -0.1049 1.0818 0.2235 0.152 Uiso 1 1 calc R
H19B H -0.0397 1.0817 0.3389 0.152 Uiso 1 1 calc R
H19C H -0.1563 1.0396 0.3002 0.152 Uiso 1 1 calc R
C20 C -0.0631(6) 0.9681(4) 0.1730(6) 0.098(3) Uani 1 1 d .
H20A H -0.1505 0.9659 0.1677 0.148 Uiso 1 1 calc R
H20B H -0.0294 0.9262 0.1783 0.148 Uiso 1 1 calc R
H20C H -0.0465 0.9882 0.1137 0.148 Uiso 1 1 calc R
C21 C 0.1663(6) 1.0886(3) 0.1893(5) 0.0521(18) Uani 1 1 d .
H21 H 0.2547 1.0953 0.1948 0.063 Uiso 1 1 calc R
C22 C 0.1191(7) 1.1508(4) 0.2135(6) 0.087(3) Uani 1 1 d .
H22A H 0.1314 1.1812 0.1639 0.130 Uiso 1 1 calc R
H22B H 0.1626 1.1640 0.2796 0.130 Uiso 1 1 calc R
H22C H 0.0328 1.1475 0.2126 0.130 Uiso 1 1 calc R
C23 C 0.1171(8) 1.0746(3) 0.0807(5) 0.087(3) Uani 1 1 d .
H23A H 0.0295 1.0689 0.0689 0.131 Uiso 1 1 calc R
H23B H 0.1546 1.0368 0.0626 0.131 Uiso 1 1 calc R
H23C H 0.1353 1.1090 0.0402 0.131 Uiso 1 1 calc R

loop_
_atom_site_aniso_label
_atom_site_aniso_U_11
_atom_site_aniso_U_22
_atom_site_aniso_U_33
_atom_site_aniso_U_23
_atom_site_aniso_U_13
_atom_site_aniso_U_12
Os 0.03597(12) 0.03696(15) 0.03232(13) -0.00195(15) 0.00823(9) -0.00320(14)
P1 0.0759(14) 0.0490(13) 0.0552(13) -0.0038(11) 0.0357(11) -0.0115(11)
P2 0.0365(8) 0.0379(10) 0.0318(9) 0.0031(8) 0.0086(7) -0.0002(8)
P3 0.0400(10) 0.0567(13) 0.0376(10) -0.0121(9) 0.0023(8) 0.0059(9)
O1 0.037(2) 0.043(3) 0.042(3) -0.008(2) 0.000(2) -0.008(2)
O2 0.052(3) 0.035(3) 0.041(3) 0.004(2) 0.010(2) -0.003(2)
O3 0.106(4) 0.069(4) 0.046(3) 0.009(3) 0.019(3) -0.011(3)
O4 0.104(4) 0.052(3) 0.071(4) -0.008(3) 0.046(3) -0.022(3)
O5 0.072(3) 0.059(3) 0.076(4) -0.009(3) 0.050(3) -0.009(3)
B 0.056(7) 0.187(14) 0.100(9) -0.097(10) 0.028(6) -0.008(8)
C1 0.049(4) 0.027(4) 0.054(5) -0.004(3) 0.018(4) -0.005(3)
C2 0.054(4) 0.042(5) 0.088(6) -0.001(4) 0.005(4) -0.015(4)
C3 0.172(10) 0.094(8) 0.069(6) 0.025(6) 0.028(7) -0.024(7)
C4 0.080(6) 0.124(9) 0.130(9) -0.071(7) 0.059(6) -0.047(6)
C5 0.137(8) 0.123(9) 0.095(7) -0.009(6) 0.093(7) -0.047(7)
C6 0.041(4) 0.038(4) 0.051(4) 0.003(3) 0.008(3) 0.005(3)
C7 0.043(4) 0.054(5) 0.078(5) 0.006(4) 0.005(4) -0.001(4)
C8 0.057(4) 0.061(5) 0.047(4) 0.014(4) -0.001(3) 0.009(4)
C9 0.056(4) 0.036(4) 0.034(4) -0.005(3) 0.009(3) -0.001(3)
C10 0.064(5) 0.049(5) 0.071(5) -0.017(4) -0.006(4) -0.008(4)
C11 0.082(5) 0.038(4) 0.059(5) -0.010(4) 0.031(4) -0.004(4)
C12 0.052(4) 0.043(4) 0.035(4) 0.005(3) 0.017(3) -0.007(3)
C13 0.075(5) 0.074(6) 0.060(5) 0.003(5) 0.034(4) -0.003(5)
C14 0.075(5) 0.073(5) 0.041(4) 0.015(4) 0.014(4) 0.000(4)
C15 0.057(4) 0.056(5) 0.049(4) -0.006(4) 0.008(3) 0.011(4)
C16 0.068(5) 0.080(6) 0.057(5) -0.025(5) 0.003(4) 0.006(5)
C17 0.114(7) 0.085(7) 0.040(5) -0.015(5) 0.003(5) 0.004(5)
C18 0.041(4) 0.078(6) 0.080(6) -0.025(5) 0.012(4) 0.010(4)
C19 0.049(5) 0.146(9) 0.106(7) -0.038(7) 0.011(5) 0.010(6)
C20 0.030(4) 0.161(9) 0.103(7) -0.055(7) 0.011(4) -0.009(5)
C21 0.065(4) 0.041(4) 0.049(4) 0.003(4) 0.012(4) 0.014(4)
C22 0.107(7) 0.067(6) 0.082(6) 0.004(5) 0.011(5) 0.026(5)
C23 0.142(8) 0.061(6) 0.055(5) 0.007(4) 0.013(5) 0.039(5)

loop_
_atom_type_symbol
_atom_type_description
_atom_type_scat_dispersion_real
_atom_type_scat_dispersion_imag
_atom_type_scat_source
C C 0.0033 0.0016 'International Tables Vol C Tables 4.2.6.8 and 6.1.1.4'
H H 0.0000 0.0000 'International Tables Vol C Tables 4.2.6.8 and 6.1.1.4'
B B 0.0013 0.0007 'International Tables Vol C Tables 4.2.6.8 and 6.1.1.4'
O O 0.0106 0.0060 'International Tables Vol C Tables 4.2.6.8 and 6.1.1.4'
F F 0.0171 0.0103 'International Tables Vol C Tables 4.2.6.8 and 6.1.1.4'
P P 0.1023 0.0942 'International Tables Vol C Tables 4.2.6.8 and 6.1.1.4'
Os Os -1.2165 7.6030 'International Tables Vol C Tables 4.2.6.8 and 6.1.1.4'

loop_
_geom_angle_atom_site_label_1
_geom_angle_atom_site_label_2
_geom_angle_atom_site_label_3
_geom_angle
O1 Os O2 59.57(16)
O1 Os P1 96.77(13)
O2 Os P1 156.34(13)
O1 Os P3 91.99(11)
O2 Os P3 85.21(11)
P1 Os P3 96.19(7)
O1 Os P2 91.73(11)
O2 Os P2 84.30(11)
P1 Os P2 97.64(7)
P3 Os P2 165.15(6)
O1 Os C1 29.84(17)
O2 Os C1 29.73(17)
P1 Os C1 126.60(17)
P3 Os C1 88.22(15)
P2 Os C1 87.88(15)
O1 Os H01 164.0(17)
O2 Os H01 104.4(17)
P1 Os H01 99.3(17)
P3 Os H01 86.5(16)
P2 Os H01 85.9(16)
C1 Os H01 134.1(17)
O1 Os H02 143(3)
O2 Os H02 157(3)
P1 Os H02 47(3)
P3 Os H02 91(3)
P2 Os H02 95(3)
C1 Os H02 173(3)
H01 Os H02 53(3)
O4 P1 O5 103.7(3)
O4 P1 O3 99.6(3)
O5 P1 O3 106.1(3)
O4 P1 Os 122.6(2)
O5 P1 Os 114.8(2)
O3 P1 Os 108.1(2)
O4 P1 H02 98(3)
O5 P1 H02 92(2)
O3 P1 H02 151(3)
Os P1 H02 43(3)
C9 P2 C6 102.8(3)
C9 P2 C12 108.7(3)
C6 P2 C12 101.9(3)
C9 P2 Os 114.6(2)
C6 P2 Os 118.3(2)
C12 P2 Os 109.5(2)
C15 P3 C21 102.5(3)
C15 P3 C18 101.4(3)
C21 P3 C18 107.8(4)
C15 P3 Os 119.4(2)
C21 P3 Os 108.2(2)
C18 P3 Os 116.1(2)
F3B F1A B 73.6(8)
F3B F1A F1B 131.8(9)
B F1A F1B 59.7(5)
F4B F2A B 80.6(11)
F1B F3A B 61.3(6)
F3A F1B B 76.4(8)
F3A F1B F1A 134.9(9)
B F1B F1A 58.9(5)
F1A F3B B 62.2(6)
F2A F4B B 76.9(10)
C1 O1 Os 91.7(4)
C1 O2 Os 91.6(4)
C3 O3 P1 126.8(5)
C4 O4 P1 122.0(5)
C5 O5 P1 125.6(5)
F1A B F1B 61.4(6)
F1A B F4A 112.9(8)
F1B B F4A 117.6(9)
F1A B F2A 116.5(7)
F1B B F2A 126.3(8)
F4A B F2A 111.7(8)
F1A B F2B 116.8(8)
F1B B F2B 112.5(7)
F4A B F2B 8.0(10)
F2A B F2B 113.6(8)
F1A B F4B 130.6(8)
F1B B F4B 113.6(8)
F4A B F4B 111.5(10)
F2A B F4B 22.5(7)
F2B B F4B 110.0(7)
F1A B F3B 44.2(6)
F1B B F3B 104.8(7)
F4A B F3B 101.1(11)
F2A B F3B 84.8(8)
F2B B F3B 108.8(8)
F4B B F3B 106.7(7)
F1A B F3A 103.4(7)
F1B B F3A 42.3(6)
F4A B F3A 106.4(8)
F2A B F3A 104.7(7)
F2B B F3A 98.5(8)
F4B B F3A 83.6(8)
F3B B F3A 144.7(7)
O2 C1 O1 117.2(6)
O2 C1 C2 122.0(6)
O1 C1 C2 120.8(6)
O2 C1 Os 58.7(3)
O1 C1 Os 58.5(3)
C2 C1 Os 179.2(5)
C1 C2 H2A 109.5
C1 C2 H2B 109.5
H2A C2 H2B 109.5
C1 C2 H2C 109.5
H2A C2 H2C 109.5
H2B C2 H2C 109.5
O3 C3 H3A 109.5
O3 C3 H3B 109.5
H3A C3 H3B 109.5
O3 C3 H3C 109.5
H3A C3 H3C 109.5
H3B C3 H3C 109.5
O4 C4 H4A 109.5
O4 C4 H4B 109.5
H4A C4 H4B 109.5
O4 C4 H4C 109.5
H4A C4 H4C 109.5
H4B C4 H4C 109.5
O5 C5 H5A 109.5
O5 C5 H5B 109.5
H5A C5 H5B 109.5
O5 C5 H5C 109.5
H5A C5 H5C 109.5
H5B C5 H5C 109.5
C8 C6 C7 110.1(6)
C8 C6 P2 110.8(4)
C7 C6 P2 114.6(4)
C8 C6 H6 107.0
C7 C6 H6 107.0
P2 C6 H6 107.0
C6 C7 H7A 109.5
C6 C7 H7B 109.5
H7A C7 H7B 109.5
C6 C7 H7C 109.5
H7A C7 H7C 109.5
H7B C7 H7C 109.5
C6 C8 H8A 109.5
C6 C8 H8B 109.5
H8A C8 H8B 109.5
C6 C8 H8C 109.5
H8A C8 H8C 109.5
H8B C8 H8C 109.5
C11 C9 C10 108.6(5)
C11 C9 P2 118.4(5)
C10 C9 P2 113.8(4)
C11 C9 H9 104.9
C10 C9 H9 104.9
P2 C9 H9 104.9
C9 C10 H10A 109.5
C9 C10 H10B 109.5
H10A C10 H10B 109.5
C9 C10 H10C 109.5
H10A C10 H10C 109.5
H10B C10 H10C 109.5
C9 C11 H11A 109.5
C9 C11 H11B 109.5
H11A C11 H11B 109.5
C9 C11 H11C 109.5
H11A C11 H11C 109.5
H11B C11 H11C 109.5
C13 C12 C14 110.4(5)
C13 C12 P2 115.8(5)
C14 C12 P2 114.0(4)
C13 C12 H12 105.2
C14 C12 H12 105.2
P2 C12 H12 105.2
C12 C13 H13A 109.5
C12 C13 H13B 109.5
H13A C13 H13B 109.5
C12 C13 H13C 109.5
H13A C13 H13C 109.5
H13B C13 H13C 109.5
C12 C14 H14A 109.5
C12 C14 H14B 109.5
H14A C14 H14B 109.5
C12 C14 H14C 109.5
H14A C14 H14C 109.5
H14B C14 H14C 109.5
C16 C15 C17 109.6(6)
C16 C15 P3 114.8(5)
C17 C15 P3 113.0(5)
C16 C15 H15 106.3
C17 C15 H15 106.3
P3 C15 H15 106.3
C15 C16 H16A 109.5
C15 C16 H16B 109.5
H16A C16 H16B 109.5
C15 C16 H16C 109.5
H16A C16 H16C 109.5
H16B C16 H16C 109.5
C15 C17 H17A 109.5
C15 C17 H17B 109.5
H17A C17 H17B 109.5
C15 C17 H17C 109.5
H17A C17 H17C 109.5
H17B C17 H17C 109.5
C19 C18 C20 111.6(6)
C19 C18 P3 117.5(6)
C20 C18 P3 113.6(5)
C19 C18 H18 104.1
C20 C18 H18 104.1
P3 C18 H18 104.1
C18 C19 H19A 109.5
C18 C19 H19B 109.5
H19A C19 H19B 109.5
C18 C19 H19C 109.5
H19A C19 H19C 109.5
H19B C19 H19C 109.5
C18 C20 H20A 109.5
C18 C20 H20B 109.5
H20A C20 H20B 109.5
C18 C20 H20C 109.5
H20A C20 H20C 109.5
H20B C20 H20C 109.5
C23 C21 C22 108.9(6)
C23 C21 P3 114.1(5)
C22 C21 P3 118.4(5)
C23 C21 H21 104.6
C22 C21 H21 104.6
P3 C21 H21 104.6
C21 C22 H22A 109.5
C21 C22 H22B 109.5
H22A C22 H22B 109.5
C21 C22 H22C 109.5
H22A C22 H22C 109.5
H22B C22 H22C 109.5
C21 C23 H23A 109.5
C21 C23 H23B 109.5
H23A C23 H23B 109.5
C21 C23 H23C 109.5
H23A C23 H23C 109.5
H23B C23 H23C 109.5

loop_
_geom_bond_atom_site_label_1
_geom_bond_atom_site_label_2
_geom_bond_distance
Os O1 2.160(4)
Os O2 2.165(4)
Os P1 2.227(2)
Os P3 2.4095(18)
Os P2 2.4173(17)
Os C1 2.533(6)
Os H01 1.48(4)
Os H02 1.51(7)
P1 O4 1.555(5)
P1 O5 1.570(5)
P1 O3 1.611(5)
P1 H02 1.62(8)
P2 C9 1.841(6)
P2 C6 1.844(6)
P2 C12 1.856(6)
P3 C15 1.850(6)
P3 C21 1.855(7)
P3 C18 1.862(7)
F1A F3B 1.044(13)
F1A B 1.324(8)
F1A F1B 1.357(11)
F2A F4B 0.528(17)
F2A B 1.342(6)
F3A F1B 1.023(11)
F3A B 1.479(12)
F4A B 1.337(8)
F1B B 1.334(8)
F2B B 1.350(6)
F3B B 1.435(12)
F4B B 1.359(8)
O1 C1 1.261(7)
O2 C1 1.257(7)
O3 C3 1.427(8)
O4 C4 1.441(8)
O5 C5 1.448(7)
C1 C2 1.487(8)
C2 H2A 0.9800
C2 H2B 0.9800
C2 H2C 0.9800
C3 H3A 0.9800
C3 H3B 0.9800
C3 H3C 0.9800
C4 H4A 0.9800
C4 H4B 0.9800
C4 H4C 0.9800
C5 H5A 0.9800
C5 H5B 0.9800
C5 H5C 0.9800
C6 C8 1.518(8)
C6 C7 1.532(8)
C6 H6 1.0000
C7 H7A 0.9800
C7 H7B 0.9800
C7 H7C 0.9800
C8 H8A 0.9800
C8 H8B 0.9800
C8 H8C 0.9800
C9 C11 1.518(8)
C9 C10 1.524(8)
C9 H9 1.0000
C10 H10A 0.9800
C10 H10B 0.9800
C10 H10C 0.9800
C11 H11A 0.9800
C11 H11B 0.9800
C11 H11C 0.9800
C12 C13 1.523(8)
C12 C14 1.530(8)
C12 H12 1.0000
C13 H13A 0.9800
C13 H13B 0.9800
C13 H13C 0.9800
C14 H14A 0.9800
C14 H14B 0.9800
C14 H14C 0.9800
C15 C16 1.524(9)
C15 C17 1.525(9)
C15 H15 1.0000
C16 H16A 0.9800
C16 H16B 0.9800
C16 H16C 0.9800
C17 H17A 0.9800
C17 H17B 0.9800
C17 H17C 0.9800
C18 C19 1.472(9)
C18 C20 1.534(9)
C18 H18 1.0000
C19 H19A 0.9800
C19 H19B 0.9800
C19 H19C 0.9800
C20 H20A 0.9800
C20 H20B 0.9800
C20 H20C 0.9800
C21 C23 1.511(9)
C21 C22 1.513(9)
C21 H21 1.0000
C22 H22A 0.9800
C22 H22B 0.9800
C22 H22C 0.9800
C23 H23A 0.9800
C23 H23B 0.9800
C23 H23C 0.9800
